data_9012360
loop_
_publ_author_name
'Caminiti, R.'
'Marongiu, G.'
'Paschina, G.'

_publ_section_title
;A comparative X-ray diffraction study of aqueous MnSO4 and crystals of
 MnSO4*5H2O Locality: synthetic
;
_journal_name_full 'Zeitschrift fur Naturforschung A'
_journal_page_first 581
_journal_page_last 586
_journal_volume 37
_journal_year 1982
_chemical_compound_source Synthetic
_chemical_formula_sum 'H10 Mn O9 S'
_chemical_name_mineral Jokokuite
_space_group_IT_number 2
_symmetry_space_group_name_Hall '-P 1'
_symmetry_space_group_name_H-M 'P -1'
_cell_angle_alpha 80.3
_cell_angle_beta 110.1
_cell_angle_gamma 106.0
_cell_formula_units_Z 2
_cell_length_a 6.36
_cell_length_b 10.77
_cell_length_c 6.16
_cell_volume 379.620
_database_code_amcsd 0015832
_exptl_crystal_density_diffrn 2.109
_cod_depositor_comments
;
    Z inserted to be consisten with given formula
    Oxygen water renamed so that they are recognized as oxygens
                             miguel
;
_cod_original_formula_sum 'Mn S O9 H10'
_cod_database_code 9012360

loop_
_space_group_symop_operation_xyz
x,y,z
-x,-y,-z

loop_
_atom_site_label
_atom_site_fract_x
_atom_site_fract_y
_atom_site_fract_z
_atom_site_U_iso_or_equiv
Mn1 0.00000 0.00000 0.00000 ?
Mn2 0.50000 0.50000 0.00000 ?
S 0.03450 0.28860 0.65930 ?
O1 -0.06460 0.15360 0.72060 ?
O2 0.26680 0.32710 0.83020 ?
O3 -0.11620 0.37090 0.66170 ?
O4 0.05820 0.29750 0.42600 ?
O15 0.82370 0.07900 0.16990 ?
O16 0.32420 0.11780 0.19120 ?
O17 0.47860 0.40010 0.32710 ?
O18 0.76690 0.40350 0.03310 ?
O19 0.45810 0.13320 0.67080 ?
H54 0.90000 0.14700 0.25600 0.04433
H59 0.72800 0.02500 0.19800 0.04433
H62 0.36000 0.11400 0.36500 0.04433
H69 0.31600 0.18800 0.08700 0.04433
H73 0.35900 0.38600 0.38300 0.04433
H74 0.60000 0.38800 0.45800 0.04433
H83 0.86600 0.37400 0.16600 0.04433
H84 0.82100 0.38700 -0.06300 0.04433
H91 0.63500 0.14300 0.72800 0.04433
H92 0.38400 0.16200 0.74800 0.04433

loop_
_cod_related_entry_id
_cod_related_entry_database
_cod_related_entry_code
1 AMCSD 0015832
